data_2211078
loop_
_publ_author_name
'Diao, Chun-Hua'
'Yu, Ming'

_publ_section_title (<i>E</i>)-2-Methoxy-<i>N</i>'-{2-[2-(2-nitrophenoxy)ethoxy]benzylidene}benzohydrazide
_journal_coeditor_code IS2091
_journal_issue 11
_journal_name_full 'Acta Crystallographica Section E'
_journal_page_first o5278
_journal_page_last o5279
_journal_paper_doi 10.1107/S1600536806044072
_journal_volume 62
_journal_year 2006
_chemical_formula_iupac 'C23 H21 N3 O6'
_chemical_formula_moiety 'C23 H21 N3 O6'
_chemical_formula_sum 'C23 H21 N3 O6'
_chemical_formula_weight 435.43
_chemical_name_systematic
;
(E)-2-Methoxy-N'-{2-[2-(2-nitrophenoxy)ethoxy]benzylidene}benzohydrazide
;
_space_group_IT_number 14
_symmetry_cell_setting monoclinic
_symmetry_space_group_name_Hall '-P 2yn'
_symmetry_space_group_name_H-M 'P 1 21/n 1'
_atom_sites_solution_hydrogens geom
_atom_sites_solution_primary direct
_atom_sites_solution_secondary difmap
_audit_creation_method SHELXL-97
_cell_angle_alpha 90.00
_cell_angle_beta 90.628(4)
_cell_angle_gamma 90.00
_cell_formula_units_Z 4
_cell_length_a 7.6079(16)
_cell_length_b 13.050(3)
_cell_length_c 21.318(4)
_cell_measurement_reflns_used 1728
_cell_measurement_temperature 294(2)
_cell_measurement_theta_max 21.63
_cell_measurement_theta_min 2.47
_cell_volume 2116.4(8)
_computing_cell_refinement 'SAINT (Bruker, 1999)'
_computing_data_collection 'SMART (Bruker, 1999)'
_computing_data_reduction SAINT
_computing_molecular_graphics 'SHELXTL (Sheldrick, 1997b)'
_computing_publication_material SHELXTL
_computing_structure_refinement 'SHELXL97 (Sheldrick, 1997a)'
_computing_structure_solution 'SHELXS97 (Sheldrick, 1997a)'
_diffrn_ambient_temperature 294(2)
_diffrn_measured_fraction_theta_full 1.000
_diffrn_measured_fraction_theta_max 1.000
_diffrn_measurement_device_type 'Bruker SMART APEX CCD area-detector'
_diffrn_measurement_method '\f and \w'
_diffrn_radiation_monochromator graphite
_diffrn_radiation_source 'fine-focus sealed tube'
_diffrn_radiation_type MoK\a
_diffrn_radiation_wavelength 0.71073
_diffrn_reflns_av_R_equivalents 0.0606
_diffrn_reflns_av_sigmaI/netI 0.0703
_diffrn_reflns_limit_h_max 6
_diffrn_reflns_limit_h_min -9
_diffrn_reflns_limit_k_max 15
_diffrn_reflns_limit_k_min -14
_diffrn_reflns_limit_l_max 25
_diffrn_reflns_limit_l_min -24
_diffrn_reflns_number 10532
_diffrn_reflns_theta_full 25.02
_diffrn_reflns_theta_max 25.02
_diffrn_reflns_theta_min 1.83
_diffrn_standards_number 0
_exptl_absorpt_coefficient_mu 0.100
_exptl_absorpt_correction_T_max 0.984
_exptl_absorpt_correction_T_min 0.952
_exptl_absorpt_correction_type multi-scan
_exptl_absorpt_process_details '(SADABS; Sheldrick, 1996)'
_exptl_crystal_colour colorless
_exptl_crystal_density_diffrn 1.367
_exptl_crystal_density_method 'not measured'
_exptl_crystal_description block
_exptl_crystal_F_000 912
_exptl_crystal_size_max 0.22
_exptl_crystal_size_mid 0.20
_exptl_crystal_size_min 0.16
_refine_diff_density_max 0.181
_refine_diff_density_min -0.170
_refine_ls_extinction_coef 0.0058(11)
_refine_ls_extinction_expression Fc^*^=kFc[1+0.001xFc^2^\l^3^/sin(2\q)]^-1/4^
_refine_ls_extinction_method SHELXL97
_refine_ls_goodness_of_fit_ref 1.039
_refine_ls_hydrogen_treatment constr
_refine_ls_matrix_type full
_refine_ls_number_parameters 291
_refine_ls_number_reflns 3714
_refine_ls_number_restraints 0
_refine_ls_restrained_S_all 1.039
_refine_ls_R_factor_all 0.1323
_refine_ls_R_factor_gt 0.0593
_refine_ls_shift/su_max 0.002
_refine_ls_shift/su_mean 0.000
_refine_ls_structure_factor_coef Fsqd
_refine_ls_weighting_details 'calc w=1/[\s^2^(Fo^2^)+(0.0628P)^2^+1.0365P] where P=(Fo^2^+2Fc^2^)/3'
_refine_ls_weighting_scheme calc
_refine_ls_wR_factor_gt 0.1438
_refine_ls_wR_factor_ref 0.1737
_reflns_number_gt 1891
_reflns_number_total 3714
_reflns_threshold_expression I>2\s(I)
_cod_data_source_file is2091.cif
_cod_data_source_block I
_cod_original_sg_symbol_H-M 'P 21/n'
_cod_database_code 2211078
_cod_database_fobs_code 2211078

loop_
_symmetry_equiv_pos_as_xyz
'x, y, z'
'-x+1/2, y+1/2, -z+1/2'
'-x, -y, -z'
'x-1/2, -y-1/2, z-1/2'

loop_
_atom_site_type_symbol
_atom_site_label
_atom_site_fract_x
_atom_site_fract_y
_atom_site_fract_z
_atom_site_U_iso_or_equiv
_atom_site_adp_type
_atom_site_calc_flag
_atom_site_refinement_flags
_atom_site_occupancy
O O1 0.8498(5) 0.5397(3) 0.41658(19) 0.1105(14) Uani d . 1
O O2 0.6893(4) 0.6045(2) 0.34447(18) 0.0916(11) Uani d . 1
O O3 0.3938(3) 0.62773(19) 0.41787(12) 0.0606(8) Uani d . 1
O O4 0.2935(4) 0.79254(19) 0.34808(11) 0.0662(8) Uani d . 1
O O5 0.6221(4) 0.6980(2) 0.06821(12) 0.0779(10) Uani d . 1
O O6 0.5948(4) 0.46853(18) 0.20282(11) 0.0608(8) Uani d . 1
N N1 0.7118(5) 0.5474(3) 0.3890(2) 0.0659(10) Uani d . 1
N N2 0.5219(4) 0.7617(2) 0.18359(14) 0.0550(9) Uani d . 1
N N3 0.5617(4) 0.6615(2) 0.16889(14) 0.0545(9) Uani d . 1
H H3 0.5527 0.6148 0.1971 0.065 Uiso calc R 1
C C1 0.5673(5) 0.4815(3) 0.40765(16) 0.0496(10) Uani d . 1
C C2 0.5994(6) 0.3778(3) 0.41157(16) 0.0615(11) Uani d . 1
H H2 0.7121 0.3520 0.4059 0.074 Uiso calc R 1
C C3 0.4625(7) 0.3139(3) 0.42397(19) 0.0733(13) Uani d . 1
H H3A 0.4811 0.2436 0.4264 0.088 Uiso calc R 1
C C4 0.2961(7) 0.3534(4) 0.4330(2) 0.0782(14) Uani d . 1
H H4 0.2028 0.3090 0.4402 0.094 Uiso calc R 1
C C5 0.2662(5) 0.4578(3) 0.43161(17) 0.0635(11) Uani d . 1
H H5 0.1543 0.4835 0.4391 0.076 Uiso calc R 1
C C6 0.4040(5) 0.5242(3) 0.41903(16) 0.0493(10) Uani d . 1
C C7 0.2272(5) 0.6761(3) 0.42673(18) 0.0590(11) Uani d . 1
H H7A 0.1884 0.6669 0.4696 0.071 Uiso calc R 1
H H7B 0.1395 0.6469 0.3986 0.071 Uiso calc R 1
C C8 0.2528(5) 0.7866(3) 0.41288(16) 0.0561(10) Uani d . 1
H H8A 0.1466 0.8249 0.4217 0.067 Uiso calc R 1
H H8B 0.3482 0.8143 0.4382 0.067 Uiso calc R 1
C C9 0.3440(5) 0.8835(3) 0.32262(17) 0.0486(9) Uani d . 1
C C10 0.3195(5) 0.9775(3) 0.34952(19) 0.0624(11) Uani d . 1
H H10 0.2723 0.9825 0.3894 0.075 Uiso calc R 1
C C11 0.3650(6) 1.0645(3) 0.3174(2) 0.0736(13) Uani d . 1
H H11 0.3472 1.1283 0.3357 0.088 Uiso calc R 1
C C12 0.4362(6) 1.0589(3) 0.2589(2) 0.0741(13) Uani d . 1
H H12 0.4667 1.1182 0.2375 0.089 Uiso calc R 1
C C13 0.4621(5) 0.9641(3) 0.23195(19) 0.0615(11) Uani d . 1
H H13 0.5092 0.9602 0.1919 0.074 Uiso calc R 1
C C14 0.4197(5) 0.8751(3) 0.26310(17) 0.0480(9) Uani d . 1
C C15 0.4574(5) 0.7739(3) 0.23792(17) 0.0526(10) Uani d . 1
H H15 0.4337 0.7165 0.2622 0.063 Uiso calc R 1
C C16 0.6147(5) 0.6358(3) 0.11064(18) 0.0523(10) Uani d . 1
C C17 0.6633(5) 0.5253(3) 0.10089(16) 0.0467(9) Uani d . 1
C C18 0.7226(6) 0.5005(3) 0.04193(18) 0.0683(13) Uani d . 1
H H18 0.7285 0.5522 0.0120 0.082 Uiso calc R 1
C C19 0.7728(7) 0.4047(3) 0.0254(2) 0.0786(15) Uani d . 1
H H19 0.8111 0.3913 -0.0151 0.094 Uiso calc R 1
C C20 0.7662(6) 0.3288(3) 0.0687(2) 0.0673(12) Uani d . 1
H H20 0.8008 0.2628 0.0579 0.081 Uiso calc R 1
C C21 0.7093(5) 0.3480(3) 0.12827(17) 0.0547(10) Uani d . 1
H H21 0.7057 0.2955 0.1577 0.066 Uiso calc R 1
C C22 0.6570(5) 0.4464(3) 0.14441(16) 0.0462(9) Uani d . 1
C C23 0.5653(6) 0.3876(3) 0.24690(17) 0.0650(12) Uani d . 1
H H23A 0.4872 0.3379 0.2286 0.097 Uiso calc R 1
H H23B 0.5138 0.4153 0.2842 0.097 Uiso calc R 1
H H23C 0.6752 0.3555 0.2574 0.097 Uiso calc R 1

loop_
_atom_site_aniso_label
_atom_site_aniso_U_11
_atom_site_aniso_U_22
_atom_site_aniso_U_33
_atom_site_aniso_U_12
_atom_site_aniso_U_13
_atom_site_aniso_U_23
O1 0.047(2) 0.149(4) 0.135(3) -0.016(2) -0.002(2) -0.028(3)
O2 0.086(3) 0.062(2) 0.127(3) -0.0060(18) 0.039(2) 0.015(2)
O3 0.0440(16) 0.0529(17) 0.085(2) -0.0014(13) 0.0102(14) 0.0007(14)
O4 0.098(2) 0.0527(17) 0.0485(16) -0.0018(16) 0.0150(15) -0.0056(13)
O5 0.133(3) 0.0446(16) 0.0567(17) 0.0003(17) 0.0244(17) 0.0035(14)
O6 0.085(2) 0.0486(15) 0.0491(16) 0.0052(14) 0.0081(14) 0.0023(13)
N1 0.055(3) 0.057(2) 0.086(3) -0.003(2) 0.020(2) -0.019(2)
N2 0.068(2) 0.0383(18) 0.059(2) 0.0004(16) 0.0096(18) -0.0035(15)
N3 0.077(2) 0.0345(17) 0.0524(19) 0.0022(16) 0.0145(17) -0.0049(14)
C1 0.052(3) 0.048(2) 0.049(2) -0.007(2) -0.0010(19) -0.0013(18)
C2 0.076(3) 0.055(3) 0.053(2) 0.003(2) -0.006(2) 0.001(2)
C3 0.100(4) 0.055(3) 0.065(3) -0.011(3) -0.007(3) 0.010(2)
C4 0.088(4) 0.071(3) 0.075(3) -0.034(3) -0.008(3) 0.025(2)
C5 0.052(3) 0.074(3) 0.065(3) -0.013(2) -0.001(2) 0.020(2)
C6 0.046(2) 0.054(3) 0.048(2) -0.008(2) -0.0020(18) 0.0055(18)
C7 0.044(2) 0.077(3) 0.056(2) 0.004(2) 0.0082(19) 0.001(2)
C8 0.055(2) 0.071(3) 0.043(2) 0.011(2) 0.0065(19) -0.006(2)
C9 0.049(2) 0.043(2) 0.054(2) 0.0026(19) -0.0010(19) -0.0072(19)
C10 0.070(3) 0.056(3) 0.062(3) 0.010(2) 0.001(2) -0.013(2)
C11 0.089(4) 0.045(3) 0.087(3) 0.011(2) -0.004(3) -0.018(2)
C12 0.091(4) 0.046(3) 0.085(3) -0.002(2) 0.002(3) -0.002(2)
C13 0.069(3) 0.048(2) 0.067(3) 0.004(2) 0.008(2) 0.001(2)
C14 0.048(2) 0.038(2) 0.058(2) 0.0016(18) -0.0002(19) -0.0039(18)
C15 0.060(3) 0.044(2) 0.054(2) 0.0008(19) 0.011(2) -0.0016(18)
C16 0.063(3) 0.043(2) 0.052(2) -0.003(2) 0.012(2) -0.004(2)
C17 0.053(2) 0.039(2) 0.049(2) -0.0022(18) 0.0063(18) -0.0014(17)
C18 0.103(4) 0.051(3) 0.052(2) 0.010(2) 0.019(2) 0.001(2)
C19 0.124(4) 0.056(3) 0.056(3) 0.020(3) 0.025(3) -0.006(2)
C20 0.084(3) 0.049(2) 0.069(3) 0.015(2) 0.005(2) -0.015(2)
C21 0.065(3) 0.043(2) 0.056(2) 0.010(2) -0.001(2) 0.0015(19)
C22 0.046(2) 0.046(2) 0.046(2) 0.0016(18) -0.0006(18) -0.0058(18)
C23 0.075(3) 0.068(3) 0.052(2) 0.004(2) 0.002(2) 0.019(2)

loop_
_atom_type_symbol
_atom_type_description
_atom_type_scat_dispersion_real
_atom_type_scat_dispersion_imag
_atom_type_scat_source
C C 0.0033 0.0016 'International Tables Vol C Tables 4.2.6.8 and 6.1.1.4'
H H 0.0000 0.0000 'International Tables Vol C Tables 4.2.6.8 and 6.1.1.4'
N N 0.0061 0.0033 'International Tables Vol C Tables 4.2.6.8 and 6.1.1.4'
O O 0.0106 0.0060 'International Tables Vol C Tables 4.2.6.8 and 6.1.1.4'

loop_
_geom_angle_atom_site_label_1
_geom_angle_atom_site_label_2
_geom_angle_atom_site_label_3
_geom_angle
C6 O3 C7 119.2(3)
C9 O4 C8 120.0(3)
C22 O6 C23 120.0(3)
O1 N1 O2 123.1(4)
O1 N1 C1 118.5(4)
O2 N1 C1 118.4(4)
C15 N2 N3 114.4(3)
C16 N3 N2 120.9(3)
C16 N3 H3 119.6
N2 N3 H3 119.6
C2 C1 C6 123.0(4)
C2 C1 N1 117.6(4)
C6 C1 N1 119.4(3)
C3 C2 C1 118.5(4)
C3 C2 H2 120.7
C1 C2 H2 120.7
C2 C3 C4 120.2(4)
C2 C3 H3A 119.9
C4 C3 H3A 119.9
C5 C4 C3 121.0(4)
C5 C4 H4 119.5
C3 C4 H4 119.5
C4 C5 C6 119.7(4)
C4 C5 H5 120.2
C6 C5 H5 120.2
O3 C6 C1 116.8(3)
O3 C6 C5 125.7(4)
C1 C6 C5 117.6(4)
O3 C7 C8 106.5(3)
O3 C7 H7A 110.4
C8 C7 H7A 110.4
O3 C7 H7B 110.4
C8 C7 H7B 110.4
H7A C7 H7B 108.6
O4 C8 C7 106.1(3)
O4 C8 H8A 110.5
C7 C8 H8A 110.5
O4 C8 H8B 110.5
C7 C8 H8B 110.5
H8A C8 H8B 108.7
O4 C9 C10 125.1(4)
O4 C9 C14 114.3(3)
C10 C9 C14 120.6(4)
C9 C10 C11 119.8(4)
C9 C10 H10 120.1
C11 C10 H10 120.1
C12 C11 C10 121.0(4)
C12 C11 H11 119.5
C10 C11 H11 119.5
C11 C12 C13 119.3(4)
C11 C12 H12 120.4
C13 C12 H12 120.4
C14 C13 C12 121.3(4)
C14 C13 H13 119.3
C12 C13 H13 119.3
C13 C14 C9 118.0(3)
C13 C14 C15 122.6(3)
C9 C14 C15 119.3(3)
N2 C15 C14 121.9(3)
N2 C15 H15 119.0
C14 C15 H15 119.0
O5 C16 N3 122.2(3)
O5 C16 C17 121.6(3)
N3 C16 C17 116.2(3)
C18 C17 C22 116.7(3)
C18 C17 C16 115.8(3)
C22 C17 C16 127.5(3)
C19 C18 C17 123.4(4)
C19 C18 H18 118.3
C17 C18 H18 118.3
C18 C19 C20 118.9(4)
C18 C19 H19 120.5
C20 C19 H19 120.5
C19 C20 C21 120.8(4)
C19 C20 H20 119.6
C21 C20 H20 119.6
C20 C21 C22 119.6(4)
C20 C21 H21 120.2
C22 C21 H21 120.2
O6 C22 C17 117.8(3)
O6 C22 C21 121.6(3)
C17 C22 C21 120.6(3)
O6 C23 H23A 109.5
O6 C23 H23B 109.5
H23A C23 H23B 109.5
O6 C23 H23C 109.5
H23A C23 H23C 109.5
H23B C23 H23C 109.5

loop_
_geom_bond_atom_site_label_1
_geom_bond_atom_site_label_2
_geom_bond_distance
O1 N1 1.202(5)
O2 N1 1.218(4)
O3 C6 1.353(4)
O3 C7 1.430(4)
O4 C9 1.363(4)
O4 C8 1.421(4)
O5 C16 1.217(4)
O6 C22 1.368(4)
O6 C23 1.433(4)
N1 C1 1.454(5)
N2 C15 1.273(4)
N2 N3 1.379(4)
N3 C16 1.352(4)
N3 H3 0.8600
C1 C2 1.377(5)
C1 C6 1.386(5)
C2 C3 1.362(6)
C2 H2 0.9300
C3 C4 1.382(6)
C3 H3A 0.9300
C4 C5 1.382(6)
C4 H4 0.9300
C5 C6 1.389(5)
C5 H5 0.9300
C7 C8 1.486(5)
C7 H7A 0.9700
C7 H7B 0.9700
C8 H8A 0.9700
C8 H8B 0.9700
C9 C10 1.367(5)
C9 C14 1.403(5)
C10 C11 1.372(5)
C10 H10 0.9300
C11 C12 1.367(6)
C11 H11 0.9300
C12 C13 1.378(5)
C12 H12 0.9300
C13 C14 1.378(5)
C13 H13 0.9300
C14 C15 1.455(5)
C15 H15 0.9300
C16 C17 1.503(5)
C17 C18 1.379(5)
C17 C22 1.388(5)
C18 C19 1.355(5)
C18 H18 0.9300
C19 C20 1.357(5)
C19 H19 0.9300
C20 C21 1.368(5)
C20 H20 0.9300
C21 C22 1.389(5)
C21 H21 0.9300
C23 H23A 0.9600
C23 H23B 0.9600
C23 H23C 0.9600

loop_
_geom_hbond_atom_site_label_D
_geom_hbond_atom_site_label_H
_geom_hbond_atom_site_label_A
_geom_hbond_site_symmetry_A
_geom_hbond_distance_DH
_geom_hbond_distance_HA
_geom_hbond_distance_DA
_geom_hbond_angle_DHA
_geom_hbond_publ_flag
N3 H3 O6 . 0.86 1.94 2.632(4) 137 yes
C2 H2 O5 2_645 0.93 2.43 3.188(5) 138 yes
C5 H5 O1 1_455 0.93 2.47 3.355(6) 159 yes

loop_
_geom_torsion_atom_site_label_1
_geom_torsion_atom_site_label_2
_geom_torsion_atom_site_label_3
_geom_torsion_atom_site_label_4
_geom_torsion
C15 N2 N3 C16 173.4(4)
O1 N1 C1 C2 -51.4(5)
O2 N1 C1 C2 125.4(4)
O1 N1 C1 C6 130.2(4)
O2 N1 C1 C6 -53.0(5)
C6 C1 C2 C3 3.5(6)
N1 C1 C2 C3 -174.8(4)
C1 C2 C3 C4 -0.7(6)
C2 C3 C4 C5 -2.0(7)
C3 C4 C5 C6 2.0(6)
C7 O3 C6 C1 177.5(3)
C7 O3 C6 C5 -3.7(5)
C2 C1 C6 O3 175.5(3)
N1 C1 C6 O3 -6.2(5)
C2 C1 C6 C5 -3.5(5)
N1 C1 C6 C5 174.8(3)
C4 C5 C6 O3 -178.2(4)
C4 C5 C6 C1 0.7(6)
C6 O3 C7 C8 -171.1(3)
C9 O4 C8 C7 -172.5(3)
O3 C7 C8 O4 65.2(4)
C8 O4 C9 C10 -17.0(5)
C8 O4 C9 C14 165.7(3)
O4 C9 C10 C11 -175.5(4)
C14 C9 C10 C11 1.7(6)
C9 C10 C11 C12 -0.6(7)
C10 C11 C12 C13 0.1(7)
C11 C12 C13 C14 -0.8(7)
C12 C13 C14 C9 1.9(6)
C12 C13 C14 C15 -175.3(4)
O4 C9 C14 C13 175.1(3)
C10 C9 C14 C13 -2.4(5)
O4 C9 C14 C15 -7.6(5)
C10 C9 C14 C15 174.9(4)
N3 N2 C15 C14 175.4(3)
C13 C14 C15 N2 -4.6(6)
C9 C14 C15 N2 178.2(4)
N2 N3 C16 O5 -3.4(6)
N2 N3 C16 C17 177.0(3)
O5 C16 C17 C18 2.4(6)
N3 C16 C17 C18 -178.0(4)
O5 C16 C17 C22 -178.4(4)
N3 C16 C17 C22 1.2(6)
C22 C17 C18 C19 0.3(6)
C16 C17 C18 C19 179.6(4)
C17 C18 C19 C20 -0.5(8)
C18 C19 C20 C21 0.2(7)
C19 C20 C21 C22 0.3(7)
C23 O6 C22 C17 172.3(3)
C23 O6 C22 C21 -6.4(5)
C18 C17 C22 O6 -178.5(3)
C16 C17 C22 O6 2.3(6)
C18 C17 C22 C21 0.2(6)
C16 C17 C22 C21 -179.0(4)
C20 C21 C22 O6 178.2(4)
C20 C21 C22 C17 -0.5(6)

loop_
_cod_related_entry_id
_cod_related_entry_database
_cod_related_entry_code
1 ChemSpider 21178449
